data_2004982
loop_
_publ_author_name
'Blackburn, A. C.'
'Dobson, A. J.'
'Gerkin, R. E.'

_publ_section_title
;
 Two <i>P</i>2~1~/<i>n</i> Monoclinic Phases of Fluorene-4-carboxylic
 Acid at 296K
;
_journal_issue 6
_journal_name_full 'Acta Crystallographica Section C'
_journal_page_first 1482
_journal_page_last 1486
_journal_paper_doi 10.1107/S0108270195016179
_journal_volume 52
_journal_year 1996
_chemical_formula_moiety 'C14 H10 O2 '
_chemical_formula_sum 'C14 H10 O2'
_chemical_formula_weight 210.23
_chemical_name_common 'Beta-fluorene-4-carboxylic acid'
_chemical_name_systematic ' ?'
_space_group_IT_number 14
_symmetry_cell_setting monoclinic
_symmetry_space_group_name_Hall '-P 2yn'
_symmetry_space_group_name_H-M 'P 1 21/n 1'
_cell_angle_alpha 90
_cell_angle_beta 95.29(1)
_cell_angle_gamma 90
_cell_formula_units_Z 8
_cell_length_a 9.308(2)
_cell_length_b 12.464(2)
_cell_length_c 17.833(2)
_cell_measurement_reflns_used 25
_cell_measurement_temperature 296
_cell_measurement_theta_max 13.8
_cell_measurement_theta_min 10.5
_cell_volume 2060.1(6)
_computing_cell_refinement 'MSC/AFC Diffractometer Control Software'
_computing_data_collection
;MSC/AFC Diffractometer Control Software (Molecular Structure Corporation,
 1991)
;
_computing_data_reduction 'TEXSAN (Molecular Structure Corporation, 1989)'
_computing_molecular_graphics 'ORTEPII (Johnson, 1976)'
_computing_publication_material TEXSAN
_computing_structure_refinement TEXSAN
_computing_structure_solution 'SHELXS86 (Sheldrick, 1985)'
_diffrn_ambient_temperature 296
_diffrn_measurement_device AFC5S
_diffrn_measurement_method '\w scans '
_diffrn_radiation_monochromator graphite
_diffrn_radiation_source 'X-ray tube'
_diffrn_radiation_type MoK\a
_diffrn_radiation_wavelength 0.71073
_diffrn_reflns_av_R_equivalents 0.045
_diffrn_reflns_limit_h_max 12
_diffrn_reflns_limit_h_min 0
_diffrn_reflns_limit_k_max 16
_diffrn_reflns_limit_k_min 0
_diffrn_reflns_limit_l_max 23
_diffrn_reflns_limit_l_min -23
_diffrn_reflns_number 5274
_diffrn_reflns_theta_max 27.50
_diffrn_reflns_theta_min 2.00
_diffrn_standards_decay_% '+-2.5% (average maximum relative intensity)'
_diffrn_standards_interval_count 150
_diffrn_standards_number 6
_exptl_absorpt_coefficient_mu 0.119
_exptl_absorpt_correction_type none
_exptl_crystal_colour 'Pale golden'
_exptl_crystal_density_diffrn 1.355
_exptl_crystal_density_meas ?
_exptl_crystal_description Prism
_exptl_crystal_F_000 880
_exptl_crystal_size_max 0.31
_exptl_crystal_size_mid 0.31
_exptl_crystal_size_min 0.19
_refine_diff_density_max 0.22
_refine_diff_density_min -0.16
_refine_ls_extinction_method None
_refine_ls_goodness_of_fit_obs 1.50
_refine_ls_hydrogen_treatment 'H atoms: see text'
_refine_ls_matrix_type full
_refine_ls_number_parameters 297
_refine_ls_number_reflns 1629
_refine_ls_R_factor_obs 0.045
_refine_ls_shift/esd_max <0.01
_refine_ls_structure_factor_coef F
_refine_ls_weighting_details w=\s~F~^-2^
_refine_ls_weighting_scheme calc
_refine_ls_wR_factor_obs 0.047
_reflns_number_observed 1629
_reflns_number_total 4978
_reflns_observed_criterion 'I >3\s~I~'
_cod_data_source_file fg1130.cif
_cod_data_source_block b
_cod_depositor_comments
;
The following automatic conversions were performed:
'_symmetry_cell_setting' value 'Monoclinic' changed to 'monoclinic'
according to '/home/saulius/struct/CIF-dictionaries/cif_core.dic'
dictionary named 'cif_core.dic' version 2.4.1 from 2010-06-29.

Automatic conversion script
Id: cif_fix_enum 1527 2010-12-29 10:47:43Z saulius 

The following automatic conversions were performed:

'_symmetry_cell_setting' value 'Monoclinic' changed to 'monoclinic'
according to /home/saulius/struct/CIF-dictionaries/cif_core.dic
dictionary named 'cif_core.dic' version 2.4.1 from 2010-06-29.

Automatic conversion script
Id: cif_fix_values 1715 2011-07-08 13:25:40Z adriana 

The following automatic conversions were performed:

'_exptl_crystal_density_meas' value 'none' was changed to '?' - the
value is perceived as not measured.

Automatic conversion script
Id: cif_fix_values 3008 2015-01-20 13:52:24Z robertas 

The following automatic conversions were performed:

'_refine_ls_weighting_scheme' value 'w=\s~F~^-2^' was changed to
'calc'. New tag '_refine_ls_weighting_details' was created. The value
of the new tag was set to 'w=\s~F~^-2^'.

Automatic conversion script
Id: cif_fix_values 3143 2015-03-26 13:38:13Z robertas 
;
_cod_original_cell_volume 2060.3(6)
_cod_original_sg_symbol_H-M 'P 21/n'
_cod_database_code 2004982

loop_
_symmetry_equiv_pos_as_xyz
x,y,z
'1/2 -x,1/2 +y,1/2 -z'
-x,-y,-z
'1/2 +x,1/2 -y,1/2 +z'

loop_
_atom_site_aniso_label
_atom_site_aniso_U_11
_atom_site_aniso_U_22
_atom_site_aniso_U_33
_atom_site_aniso_U_12
_atom_site_aniso_U_13
_atom_site_aniso_U_23
O1A 0.112(3) 0.067(2) 0.046(2) -0.024(2) 0.015(2) -0.003(2)
O1B 0.121(3) 0.057(2) 0.054(2) 0.022(2) 0.014(2) -0.003(2)
O2A 0.101(2) 0.046(2) 0.047(2) -0.013(2) 0.009(2) -0.0030(10)
O2B 0.109(2) 0.065(2) 0.050(2) 0.028(2) 0.006(2) -0.006(2)
C1A 0.070(3) 0.058(3) 0.074(3) -0.020(2) 0.025(2) -0.015(2)
C1B 0.073(3) 0.051(3) 0.121(4) 0.014(3) 0.031(3) 0.006(3)
C2A 0.071(3) 0.074(3) 0.068(3) -0.015(3) 0.011(2) -0.016(3)
C2B 0.068(3) 0.071(3) 0.101(4) 0.012(3) 0.005(3) 0.009(3)
C3A 0.069(3) 0.058(3) 0.061(3) 0.000(2) 0.007(2) -0.006(2)
C3B 0.062(3) 0.064(3) 0.072(3) 0.004(3) 0.012(2) 0.002(2)
C4A 0.052(2) 0.041(2) 0.053(2) -0.002(2) 0.011(2) -0.006(2)
C4B 0.052(3) 0.043(2) 0.059(3) -0.002(2) 0.015(2) 0.000(2)
C5A 0.065(3) 0.053(2) 0.053(3) -0.001(2) 0.014(2) 0.003(2)
C5B 0.061(3) 0.070(3) 0.058(3) -0.005(3) 0.016(2) -0.015(2)
C6A 0.059(3) 0.073(3) 0.062(3) -0.005(2) 0.012(2) 0.005(2)
C6B 0.076(3) 0.091(3) 0.068(3) -0.013(3) 0.012(3) -0.005(3)
C7A 0.066(3) 0.087(3) 0.057(3) 0.009(3) 0.013(2) 0.012(2)
C7B 0.096(4) 0.104(4) 0.064(3) -0.049(3) 0.016(3) -0.021(3)
C8A 0.075(3) 0.064(3) 0.061(3) 0.009(3) 0.023(2) 0.018(2)
C8B 0.111(4) 0.075(3) 0.074(4) -0.030(3) 0.034(3) -0.028(3)
C9A 0.074(3) 0.046(2) 0.071(3) 0.000(2) 0.029(2) 0.007(2)
C9B 0.109(4) 0.055(3) 0.098(4) -0.013(3) 0.053(3) -0.025(3)
C10A 0.064(3) 0.042(2) 0.058(3) -0.005(2) 0.018(2) -0.010(2)
C10B 0.069(3) 0.044(2) 0.088(4) 0.002(2) 0.038(3) -0.007(2)
C11A 0.054(3) 0.038(2) 0.050(2) 0.002(2) 0.019(2) -0.005(2)
C11B 0.052(3) 0.042(2) 0.067(3) -0.006(2) 0.026(2) -0.004(2)
C12A 0.053(2) 0.036(2) 0.050(2) 0.005(2) 0.021(2) -0.001(2)
C12B 0.056(3) 0.050(2) 0.059(3) -0.011(2) 0.026(2) -0.009(2)
C13A 0.059(3) 0.043(2) 0.057(3) 0.003(2) 0.023(2) 0.000(2)
C13B 0.074(3) 0.055(3) 0.075(3) -0.015(2) 0.031(3) -0.015(2)
C14A 0.064(3) 0.045(2) 0.044(3) 0.006(2) 0.011(2) 0.000(2)
C14B 0.065(3) 0.045(2) 0.049(3) -0.004(2) 0.009(2) -0.007(2)

loop_
_atom_site_label
_atom_site_fract_x
_atom_site_fract_y
_atom_site_fract_z
_atom_site_U_iso_or_equiv
_atom_site_thermal_displace_type
_atom_site_type_symbol
O1A 0.1992(3) 0.4982(2) 0.5234(2) 0.075(1) Uij O
O1B -0.5222(3) 0.7679(2) 0.0650(2) 0.077(1) Uij O
O2A 0.1715(3) 0.4425(2) 0.4052(1) 0.0648(9) Uij O
O2B -0.5660(3) 0.8195(2) -0.0531(1) 0.0747(10) Uij O
C1A 0.4883(5) 0.7738(3) 0.4074(3) 0.066(1) Uij C
C1B -0.2665(5) 0.4796(3) -0.0563(3) 0.080(2) Uij C
C2A 0.5106(4) 0.7149(3) 0.4733(2) 0.071(2) Uij C
C2B -0.2404(5) 0.5352(4) 0.0107(3) 0.080(2) Uij C
C3A 0.4179(4) 0.6322(3) 0.4865(2) 0.062(1) Uij C
C3B -0.3264(4) 0.6215(3) 0.0251(2) 0.066(1) Uij C
C4A 0.3045(4) 0.6030(3) 0.4338(2) 0.049(1) Uij C
C4B -0.4354(4) 0.6570(3) -0.0273(2) 0.051(1) Uij C
C5A 0.0569(4) 0.5881(3) 0.2812(2) 0.057(1) Uij C
C5B -0.6793(4) 0.6855(3) -0.1821(2) 0.062(1) Uij C
C6A -0.0264(4) 0.6040(3) 0.2139(2) 0.064(1) Uij C
C6B -0.7606(5) 0.6749(4) -0.2506(3) 0.078(2) Uij C
C7A 0.0026(4) 0.6883(4) 0.1666(2) 0.070(1) Uij C
C7B -0.7372(6) 0.5922(5) -0.2994(3) 0.088(2) Uij C
C8A 0.1147(5) 0.7572(3) 0.1854(2) 0.066(1) Uij C
C8B -0.6299(6) 0.5183(4) -0.2804(3) 0.085(2) Uij C
C9A 0.3272(4) 0.8041(3) 0.2829(2) 0.063(1) Uij C
C9B -0.4260(6) 0.4591(3) -0.1813(3) 0.085(2) Uij C
C10A 0.3738(4) 0.7482(3) 0.3555(2) 0.054(1) Uij C
C10B -0.3770(5) 0.5110(3) -0.1076(3) 0.065(2) Uij C
C11A 0.2815(4) 0.6618(3) 0.3665(2) 0.046(1) Uij C
C11B -0.4628(4) 0.6014(3) -0.0957(2) 0.053(1) Uij C
C12A 0.1727(4) 0.6569(3) 0.3008(2) 0.045(1) Uij C
C12B -0.5705(4) 0.6117(3) -0.1623(2) 0.054(1) Uij C
C13A 0.1996(4) 0.7410(3) 0.2520(2) 0.052(1) Uij C
C13B -0.5477(5) 0.5282(3) -0.2123(3) 0.066(2) Uij C
C14A 0.2182(4) 0.5082(3) 0.4519(2) 0.050(1) Uij C
C14B -0.5149(4) 0.7543(3) -0.0074(2) 0.053(1) Uij C
H~A~ 0.159(6) 0.429(4) 0.532(3) 0.16(2) Uiso H
H~B~ -0.571(5) 0.831(4) 0.072(3) 0.13(2) Uiso H
H1A 0.5531 0.8332 0.3978 0.0795 Uiso H
H1B -0.2062 0.4179 -0.0669 0.0960 Uiso H
H2A 0.5919 0.7319 0.5102 0.0851 Uiso H
H2B -0.1614 0.5133 0.0477 0.0961 Uiso H
H3A 0.4320 0.5930 0.5343 0.0750 Uiso H
H3B -0.3100 0.6587 0.0736 0.0787 Uiso H
H5A 0.0350 0.5293 0.3147 0.0680 Uiso H
H5B -0.6982 0.7444 -0.1479 0.0750 Uiso H
H6A -0.1068 0.5553 0.1993 0.0773 Uiso H
H6B -0.8367 0.7274 -0.2648 0.0935 Uiso H
H7A -0.0579 0.6986 0.1193 0.0835 Uiso H
H7B -0.7968 0.5860 -0.3475 0.1052 Uiso H
H8A 0.1343 0.8169 0.1522 0.0787 Uiso H
H8B -0.6121 0.4595 -0.3148 0.1024 Uiso H
H9A 0.4037 0.8021 0.2486 0.0751 Uiso H
H9B -0.4589 0.3855 -0.1737 0.1017 Uiso H
H10A 0.3006 0.8787 0.2918 0.0751 Uiso H
H10B -0.3483 0.4584 -0.2148 0.1017 Uiso H

loop_
_atom_type_symbol
_atom_type_scat_dispersion_real
_atom_type_scat_dispersion_imag
_atom_type_scat_source
H 0 0 'Stewart, Davidson and Simpson (1965)'
C .002 .002 'Cromer and Waber (1974)'
O .008 .006 'Cromer and Waber (1974)'

loop_
_geom_angle_atom_site_label_1
_geom_angle_atom_site_label_2
_geom_angle_atom_site_label_3
_geom_angle
_geom_angle_publ_flag
C2A C1A C10A 119.5(4) no
C1A C2A C3A 119.7(4) no
C2A C3A C4A 121.7(4) no
C3A C4A C11A 119.0(3) no
C6A C5A C12A 119.2(3) no
C5A C6A C7A 120.7(4) no
C6A C7A C8A 120.8(4) no
C7A C8A C13A 118.8(4) no
C10A C9A C13A 103.4(3) yes
C1A C10A C9A 128.0(4) no
C1A C10A C11A 121.8(4) no
C9A C10A C11A 110.2(3) yes
C4A C11A C10A 118.2(3) no
C4A C11A C12A 134.0(3) no
C10A C11A C12A 107.7(3) yes
C5A C12A C11A 132.9(3) no
C5A C12A C13A 118.8(4) no
C11A C12A C13A 108.2(3) yes
C8A C13A C9A 128.0(4) no
C8A C13A C12A 121.6(4) no
C9A C13A C12A 110.4(3) yes
C3A C4A C14A 116.9(3) yes
C11A C4A C14A 124.0(3) yes
C4A C14A O1A 114.4(3) yes
C4A C14A O2A 123.6(3) yes
O1A C14A O2A 122.0(3) yes
C2B C1B C10B 119.7(4) no
C1B C2B C3B 119.6(4) no
C2B C3B C4B 121.6(4) no
C3B C4B C11B 119.4(4) no
C6B C5B C12B 119.1(4) no
C5B C6B C7B 121.6(4) no
C6B C7B C8B 119.8(4) no
C7B C8B C13B 119.1(4) no
C10B C9B C13B 103.6(4) yes
C1B C10B C9B 127.7(4) no
C1B C10B C11B 122.0(4) no
C9B C10B C11B 110.3(4) yes
C9B C10B C12B 72.8(3) no
C4B C11B C10B 117.7(4) no
C10B C11B C12B 107.4(4) yes
C4B C11B C12B 134.8(4) no
C5B C12B C11B 133.0(3) no
C5B C12B C13B 118.7(4) no
C11B C12B C13B 108.3(4) yes
C8B C13B C9B 128.0(4) no
C8B C13B C12B 121.6(4) no
C9B C13B C12B 110.4(4) yes
C3B C4B C14B 116.7(4) yes
C11B C4B C14B 123.9(4) yes
C4B C14B O1B 114.6(4) yes
C4B C14B O2B 124.0(4) yes
O1B C14B O2B 121.4(3) yes

loop_
_geom_bond_atom_site_label_1
_geom_bond_atom_site_label_2
_geom_bond_distance
_geom_bond_publ_flag
C1A C2A 1.384(5) yes
C1A C10A 1.383(5) yes
C2A C3A 1.379(5) yes
C3A C4A 1.395(5) yes
C4A C11A 1.407(4) yes
C5A C6A 1.382(5) yes
C5A C12A 1.396(5) yes
C6A C7A 1.389(5) yes
C7A C8A 1.368(5) yes
C8A C13A 1.379(5) yes
C9A C10A 1.499(5) yes
C9A C13A 1.486(5) yes
C10A C11A 1.403(4) yes
C11A C12A 1.477(5) yes
C12A C13A 1.400(4) yes
C4A C14A 1.482(4) yes
C14A O1A 1.308(4) yes
C14A O2A 1.219(4) yes
O1A O2A 2.211(3) no
C1B C2B 1.383(6) yes
C1B C10B 1.370(5) yes
C2B C3B 1.379(5) yes
C3B C4B 1.387(5) yes
C4B C11B 1.406(5) yes
C5B C6B 1.383(5) yes
C5B C12B 1.390(5) yes
C6B C7B 1.380(6) yes
C7B C8B 1.378(6) yes
C8B C13B 1.380(5) yes
C9B C10B 1.498(5) yes
C9B C13B 1.488(6) yes
C10B C11B 1.409(5) yes
C11B C12B 1.487(5) yes
C12B C13B 1.400(5) yes
C4B C14B 1.481(5) yes
C14B O1B 1.311(4) yes
C14B O2B 1.216(4) yes
O1B O2B 2.204(4) no
